data_4031961
loop_
_publ_author_name
'Chen, Fei'
'Yang, Xiu-Long'
'Wu, Zhi-Wei'
'Han, Bing'

_publ_section_title
;
 Synthesis of Isoxazoline/Cyclic Nitrone-Featured Methylenes Using
 Unsaturated Ketoximes: A Dual Role of TEMPO.
;
_journal_issue 7
_journal_name_full 'The Journal of organic chemistry'
_journal_page_first 3042
_journal_page_last 3050
_journal_paper_doi 10.1021/acs.joc.6b00180
_journal_volume 81
_journal_year 2016
_chemical_formula_moiety 'C15 H19 N O'
_chemical_formula_sum 'C15 H19 N O'
_chemical_formula_weight 229.31
_chemical_name_systematic
;
 ?
;
_space_group_crystal_system monoclinic
_space_group_IT_number 14
_space_group_name_Hall '-P 2ybc'
_space_group_name_H-M_alt 'P 1 21/c 1'
_symmetry_space_group_name_Hall '-P 2ybc'
_symmetry_space_group_name_H-M 'P 1 21/c 1'
_atom_sites_solution_hydrogens mixed
_atom_sites_solution_primary iterative
_audit_creation_date 2014-04-28
_audit_creation_method
;
Olex2 1.2
(compiled 2014.03.20 svn.r2914 for OlexSys, GUI svn.r4816)
;
_cell_angle_alpha 90
_cell_angle_beta 106.801(12)
_cell_angle_gamma 90
_cell_formula_units_Z 4
_cell_length_a 9.9162(10)
_cell_length_b 12.1827(9)
_cell_length_c 11.4435(12)
_cell_measurement_reflns_used 1487
_cell_measurement_temperature 293.66(10)
_cell_measurement_theta_max 23.1560
_cell_measurement_theta_min 3.2300
_cell_volume 1323.4(2)
_computing_cell_refinement
;
CrysAlisPro, Agilent Technologies,
Version 1.171.36.28 (release 01-02-2013 CrysAlis171 .NET)
(compiled Feb  1 2013,16:14:44)
;
_computing_data_collection
;
CrysAlisPro, Agilent Technologies,
Version 1.171.36.28 (release 01-02-2013 CrysAlis171 .NET)
(compiled Feb  1 2013,16:14:44)
;
_computing_data_reduction
;
CrysAlisPro, Agilent Technologies,
Version 1.171.36.28 (release 01-02-2013 CrysAlis171 .NET)
(compiled Feb  1 2013,16:14:44)
;
_computing_molecular_graphics 'Olex2 (Dolomanov et al., 2009)'
_computing_publication_material 'Olex2 (Dolomanov et al., 2009)'
_computing_structure_refinement 'ShelXL (Sheldrick, 2008)'
_computing_structure_solution
;
Superflip (Palatinus & Chapuis, 2007;Palatinus & van der Lee, 2008;
Palatinus et al., 2012)
;
_diffrn_ambient_temperature 293.66(10)
_diffrn_detector_area_resol_mean 16.0733
_diffrn_measured_fraction_theta_full 0.997
_diffrn_measured_fraction_theta_max 0.998
_diffrn_measurement_device_type 'SuperNova, Dual, Cu at zero, Eos'
_diffrn_measurement_method '\w scans'
_diffrn_orient_matrix_UB_11 -0.0451046000
_diffrn_orient_matrix_UB_12 0.0148489000
_diffrn_orient_matrix_UB_13 -0.0580950000
_diffrn_orient_matrix_UB_21 -0.0195968000
_diffrn_orient_matrix_UB_22 0.0484091000
_diffrn_orient_matrix_UB_23 0.0254669000
_diffrn_orient_matrix_UB_31 0.0562558000
_diffrn_orient_matrix_UB_32 0.0287585000
_diffrn_orient_matrix_UB_33 -0.0128827000
_diffrn_radiation_monochromator mirror
_diffrn_radiation_type MoK\a
_diffrn_radiation_wavelength 0.710
_diffrn_reflns_av_R_equivalents 0.0350
_diffrn_reflns_av_unetI/netI 0.0484
_diffrn_reflns_laue_measured_fraction_full 0.997
_diffrn_reflns_laue_measured_fraction_max 0.998
_diffrn_reflns_limit_h_max 12
_diffrn_reflns_limit_h_min -11
_diffrn_reflns_limit_k_max 15
_diffrn_reflns_limit_k_min -13
_diffrn_reflns_limit_l_max 14
_diffrn_reflns_limit_l_min -11
_diffrn_reflns_number 5220
_diffrn_reflns_point_group_measured_fraction_full 0.997
_diffrn_reflns_point_group_measured_fraction_max 0.998
_diffrn_reflns_theta_full 25.500
_diffrn_reflns_theta_max 25.973
_diffrn_reflns_theta_min 3.341
_diffrn_source 'SuperNova (Mo) X-ray Source'
_exptl_absorpt_coefficient_mu 0.071
_exptl_absorpt_correction_T_max 1.00000
_exptl_absorpt_correction_T_min 0.47124
_exptl_absorpt_correction_type multi-scan
_exptl_absorpt_process_details
;
CrysAlisPro, Agilent Technologies,
Version 1.171.36.28 (release 01-02-2013 CrysAlis171 .NET)
(compiled Feb  1 2013,16:14:44)
Empirical absorption correction using spherical harmonics,
 implemented in SCALE3 ABSPACK scaling algorithm.
;
_exptl_crystal_colour
;
;
_exptl_crystal_density_diffrn 1.151
_exptl_crystal_description
;
;
_exptl_crystal_F_000 496
_refine_diff_density_max 0.147
_refine_diff_density_min -0.140
_refine_diff_density_rms 0.029
_refine_ls_extinction_coef 0.096(8)
_refine_ls_extinction_expression Fc^*^=kFc[1+0.001xFc^2^\l^3^/sin(2\q)]^-1/4^
_refine_ls_extinction_method SHELXL
_refine_ls_goodness_of_fit_ref 1.046
_refine_ls_hydrogen_treatment mixed
_refine_ls_matrix_type full
_refine_ls_number_parameters 166
_refine_ls_number_reflns 2590
_refine_ls_number_restraints 0
_refine_ls_restrained_S_all 1.046
_refine_ls_R_factor_all 0.0722
_refine_ls_R_factor_gt 0.0486
_refine_ls_shift/su_max 0.000
_refine_ls_shift/su_mean 0.000
_refine_ls_structure_factor_coef Fsqd
_refine_ls_weighting_details
;
 w=1/[\s^2^(Fo^2^)+(0.0571P)^2^+0.1079P]
 where P=(Fo^2^+2Fc^2^)/3
;
_refine_ls_weighting_scheme calc
_refine_ls_wR_factor_gt 0.1200
_refine_ls_wR_factor_ref 0.1391
_reflns_Friedel_coverage 0.000
_reflns_number_gt 1811
_reflns_number_total 2590
_reflns_threshold_expression 'I > 2\s(I)'
_cod_data_source_file jo6b00180_si_002.cif
_cod_data_source_block yangxiul0424
_cod_original_cell_volume 1323.5(2)
_cod_database_code 4031961
_shelxl_version_number 2013-2
_shelx_space_group_comment
;
The symmetry employed for this shelxl refinement is uniquely defined
by the following loop, which should always be used as a source of
symmetry information in preference to the above space-group names.
They are only intended as comments.
;
_reflns_odcompleteness_completeness 99.68
_reflns_odcompleteness_iscentric 1
_reflns_odcompleteness_theta 26.32
_olex2_refinement_description
;
1. Fixed Uiso
 At 1.2 times of:
  All C(H) groups, All C(H,H) groups
 At 1.5 times of:
  All C(H,H,H) groups
2.a Ternary CH refined with riding coordinates:
 C10(H10)
2.b Secondary CH2 refined with riding coordinates:
 C9(H9A,H9B)
2.c Aromatic/amide H refined with riding coordinates:
 C1(H1), C2(H2), C3(H3), C4(H4), C5(H5)
2.d Idealised Me refined as rotating group:
 C13(H13A,H13B,H13C), C14(H14A,H14B,H14C), C15(H15A,H15B,H15C)
;

loop_
_space_group_symop_operation_xyz
'x, y, z'
'-x, y+1/2, -z+1/2'
'-x, -y, -z'
'x, -y-1/2, z-1/2'

loop_
_atom_site_label
_atom_site_type_symbol
_atom_site_fract_x
_atom_site_fract_y
_atom_site_fract_z
_atom_site_U_iso_or_equiv
_atom_site_adp_type
_atom_site_occupancy
_atom_site_site_symmetry_order
_atom_site_calc_flag
_atom_site_refinement_flags_posn
O1 O 0.52556(13) 0.51141(10) 0.20524(12) 0.0660(4) Uani 1 1 d .
N1 N 0.45262(15) 0.42610(11) 0.15856(13) 0.0497(4) Uani 1 1 d .
C1 C 0.34040(19) 0.49861(14) 0.35893(16) 0.0536(5) Uani 1 1 d .
H1 H 0.4382 0.4989 0.3787 0.064 Uiso 1 1 calc R
C2 C 0.2753(2) 0.54699(16) 0.43769(18) 0.0643(6) Uani 1 1 d .
H2 H 0.3295 0.5786 0.5100 0.077 Uiso 1 1 calc R
C3 C 0.1310(2) 0.54859(15) 0.40959(19) 0.0645(6) Uani 1 1 d .
H3 H 0.0874 0.5813 0.4626 0.077 Uiso 1 1 calc R
C4 C 0.0522(2) 0.50206(18) 0.3037(2) 0.0713(6) Uani 1 1 d .
H4 H -0.0456 0.5039 0.2838 0.086 Uiso 1 1 calc R
C5 C 0.1168(2) 0.45204(16) 0.22565(19) 0.0646(6) Uani 1 1 d .
H5 H 0.0616 0.4192 0.1545 0.077 Uiso 1 1 calc R
C6 C 0.26262(17) 0.44982(13) 0.25124(15) 0.0457(4) Uani 1 1 d .
C7 C 0.33120(17) 0.39354(13) 0.17049(14) 0.0450(4) Uani 1 1 d .
C8 C 0.27712(18) 0.29462(13) 0.08970(16) 0.0507(5) Uani 1 1 d .
C9 C 0.41273(19) 0.25536(15) 0.06302(18) 0.0584(5) Uani 1 1 d .
H9A H 0.4608 0.2011 0.1226 0.070 Uiso 1 1 calc R
H9B H 0.3913 0.2230 -0.0178 0.070 Uiso 1 1 calc R
C10 C 0.50310(18) 0.35681(14) 0.07104(16) 0.0521(5) Uani 1 1 d .
H10 H 0.4783 0.3930 -0.0088 0.063 Uiso 1 1 calc R
C11 C 0.6592(2) 0.33840(15) 0.11349(19) 0.0611(5) Uani 1 1 d .
C12 C 0.7333(3) 0.3526(2) 0.0355(3) 0.0784(7) Uani 1 1 d .
H12A H 0.689(2) 0.379(2) -0.047(2) 0.105(9) Uiso 1 1 d .
H12B H 0.838(3) 0.3315(17) 0.061(2) 0.090(7) Uiso 1 1 d .
C13 C 0.7222(2) 0.2981(2) 0.2417(2) 0.0883(7) Uani 1 1 d .
H13A H 0.8190 0.2787 0.2534 0.132 Uiso 1 1 calc GR
H13B H 0.6710 0.2349 0.2556 0.132 Uiso 1 1 calc GR
H13C H 0.7167 0.3551 0.2982 0.132 Uiso 1 1 calc GR
C14 C 0.2184(2) 0.20440(15) 0.1542(2) 0.0687(6) Uani 1 1 d .
H14A H 0.1333 0.2297 0.1693 0.103 Uiso 1 1 calc GR
H14B H 0.2865 0.1867 0.2304 0.103 Uiso 1 1 calc GR
H14C H 0.1986 0.1402 0.1035 0.103 Uiso 1 1 calc GR
C15 C 0.1680(2) 0.32864(19) -0.02940(18) 0.0756(6) Uani 1 1 d .
H15A H 0.1413 0.2657 -0.0815 0.113 Uiso 1 1 calc GR
H15B H 0.2079 0.3834 -0.0699 0.113 Uiso 1 1 calc GR
H15C H 0.0864 0.3581 -0.0115 0.113 Uiso 1 1 calc GR

loop_
_atom_site_aniso_label
_atom_site_aniso_U_11
_atom_site_aniso_U_22
_atom_site_aniso_U_33
_atom_site_aniso_U_23
_atom_site_aniso_U_13
_atom_site_aniso_U_12
O1 0.0732(9) 0.0565(8) 0.0774(10) -0.0216(7) 0.0360(7) -0.0251(6)
N1 0.0589(9) 0.0457(8) 0.0502(8) -0.0089(6) 0.0245(7) -0.0089(7)
C1 0.0519(10) 0.0597(11) 0.0499(10) -0.0041(9) 0.0159(8) 0.0058(8)
C2 0.0712(13) 0.0694(13) 0.0546(12) -0.0097(9) 0.0215(10) 0.0083(10)
C3 0.0722(13) 0.0634(12) 0.0673(13) -0.0031(10) 0.0350(11) 0.0118(10)
C4 0.0534(12) 0.0830(14) 0.0819(15) -0.0086(12) 0.0264(11) 0.0064(10)
C5 0.0547(11) 0.0774(13) 0.0622(12) -0.0155(10) 0.0180(9) -0.0031(9)
C6 0.0524(10) 0.0415(9) 0.0460(10) 0.0012(7) 0.0189(8) 0.0000(7)
C7 0.0494(10) 0.0448(9) 0.0434(9) -0.0018(7) 0.0175(7) -0.0035(7)
C8 0.0580(11) 0.0493(10) 0.0488(10) -0.0091(8) 0.0220(8) -0.0110(8)
C9 0.0683(12) 0.0519(11) 0.0627(12) -0.0151(9) 0.0310(10) -0.0108(9)
C10 0.0638(11) 0.0516(10) 0.0485(10) -0.0083(8) 0.0283(9) -0.0072(8)
C11 0.0628(12) 0.0610(11) 0.0657(12) -0.0127(10) 0.0283(10) -0.0082(9)
C12 0.0711(15) 0.0838(16) 0.0953(19) -0.0101(14) 0.0476(15) -0.0092(12)
C13 0.0808(16) 0.1119(19) 0.0706(15) -0.0079(14) 0.0195(12) 0.0047(13)
C14 0.0823(14) 0.0550(11) 0.0801(15) -0.0126(10) 0.0415(12) -0.0203(10)
C15 0.0742(14) 0.0975(16) 0.0515(12) -0.0143(11) 0.0123(10) -0.0065(11)

loop_
_atom_type_symbol
_atom_type_description
_atom_type_scat_dispersion_real
_atom_type_scat_dispersion_imag
_atom_type_scat_source
C C 0.0033 0.0016 'International Tables Vol C Tables 4.2.6.8 and 6.1.1.4'
H H 0.0000 0.0000 'International Tables Vol C Tables 4.2.6.8 and 6.1.1.4'
N N 0.0061 0.0033 'International Tables Vol C Tables 4.2.6.8 and 6.1.1.4'
O O 0.0106 0.0060 'International Tables Vol C Tables 4.2.6.8 and 6.1.1.4'

loop_
_geom_angle_atom_site_label_1
_geom_angle_atom_site_label_2
_geom_angle_atom_site_label_3
_geom_angle
O1 N1 C7 128.45(14)
O1 N1 C10 118.28(13)
C7 N1 C10 113.10(13)
C2 C1 H1 119.4
C2 C1 C6 121.19(17)
C6 C1 H1 119.4
C1 C2 H2 119.8
C3 C2 C1 120.32(19)
C3 C2 H2 119.8
C2 C3 H3 120.2
C4 C3 C2 119.58(18)
C4 C3 H3 120.2
C3 C4 H4 119.8
C3 C4 C5 120.34(18)
C5 C4 H4 119.8
C4 C5 H5 119.3
C4 C5 C6 121.37(18)
C6 C5 H5 119.3
C1 C6 C5 117.19(16)
C1 C6 C7 121.41(15)
C5 C6 C7 121.33(16)
N1 C7 C6 122.08(15)
N1 C7 C8 110.46(14)
C6 C7 C8 127.45(14)
C7 C8 C9 101.09(13)
C7 C8 C14 113.13(14)
C7 C8 C15 111.16(15)
C14 C8 C9 110.42(16)
C14 C8 C15 110.74(16)
C15 C8 C9 109.91(15)
C8 C9 H9A 110.6
C8 C9 H9B 110.6
H9A C9 H9B 108.7
C10 C9 C8 105.68(14)
C10 C9 H9A 110.6
C10 C9 H9B 110.6
N1 C10 C9 101.17(13)
N1 C10 H10 109.1
C9 C10 H10 109.1
C11 C10 N1 112.33(14)
C11 C10 C9 115.80(15)
C11 C10 H10 109.1
C10 C11 C13 117.64(17)
C12 C11 C10 119.0(2)
C12 C11 C13 123.2(2)
C11 C12 H12A 120.8(15)
C11 C12 H12B 119.4(13)
H12A C12 H12B 120(2)
C11 C13 H13A 109.5
C11 C13 H13B 109.5
C11 C13 H13C 109.5
H13A C13 H13B 109.5
H13A C13 H13C 109.5
H13B C13 H13C 109.5
C8 C14 H14A 109.5
C8 C14 H14B 109.5
C8 C14 H14C 109.5
H14A C14 H14B 109.5
H14A C14 H14C 109.5
H14B C14 H14C 109.5
C8 C15 H15A 109.5
C8 C15 H15B 109.5
C8 C15 H15C 109.5
H15A C15 H15B 109.5
H15A C15 H15C 109.5
H15B C15 H15C 109.5

loop_
_geom_bond_atom_site_label_1
_geom_bond_atom_site_label_2
_geom_bond_distance
O1 N1 1.2905(16)
N1 C7 1.312(2)
N1 C10 1.502(2)
C1 H1 0.9300
C1 C2 1.383(2)
C1 C6 1.385(2)
C2 H2 0.9300
C2 C3 1.373(3)
C3 H3 0.9300
C3 C4 1.361(3)
C4 H4 0.9300
C4 C5 1.382(3)
C5 H5 0.9300
C5 C6 1.390(2)
C6 C7 1.466(2)
C7 C8 1.519(2)
C8 C9 1.539(2)
C8 C14 1.530(2)
C8 C15 1.532(3)
C9 H9A 0.9700
C9 H9B 0.9700
C9 C10 1.514(2)
C10 H10 0.9800
C10 C11 1.500(3)
C11 C12 1.321(3)
C11 C13 1.501(3)
C12 H12A 0.97(2)
C12 H12B 1.02(2)
C13 H13A 0.9600
C13 H13B 0.9600
C13 H13C 0.9600
C14 H14A 0.9600
C14 H14B 0.9600
C14 H14C 0.9600
C15 H15A 0.9600
C15 H15B 0.9600
C15 H15C 0.9600

loop_
_geom_torsion_atom_site_label_1
_geom_torsion_atom_site_label_2
_geom_torsion_atom_site_label_3
_geom_torsion_atom_site_label_4
_geom_torsion
O1 N1 C7 C6 -4.7(3)
O1 N1 C7 C8 174.55(15)
O1 N1 C10 C9 167.05(14)
O1 N1 C10 C11 43.0(2)
N1 C7 C8 C9 17.87(18)
N1 C7 C8 C14 135.92(17)
N1 C7 C8 C15 -98.75(17)
N1 C10 C11 C12 -132.84(19)
N1 C10 C11 C13 50.6(2)
C1 C2 C3 C4 0.1(3)
C1 C6 C7 N1 -33.1(2)
C1 C6 C7 C8 147.75(17)
C2 C1 C6 C5 0.3(3)
C2 C1 C6 C7 -176.84(17)
C2 C3 C4 C5 0.9(3)
C3 C4 C5 C6 -1.4(3)
C4 C5 C6 C1 0.8(3)
C4 C5 C6 C7 177.90(18)
C5 C6 C7 N1 149.90(17)
C5 C6 C7 C8 -29.3(3)
C6 C1 C2 C3 -0.7(3)
C6 C7 C8 C9 -162.90(16)
C6 C7 C8 C14 -44.8(2)
C6 C7 C8 C15 80.5(2)
C7 N1 C10 C9 -17.28(19)
C7 N1 C10 C11 -141.39(16)
C7 C8 C9 C10 -27.88(17)
C8 C9 C10 N1 27.46(18)
C8 C9 C10 C11 149.17(15)
C9 C10 C11 C12 111.6(2)
C9 C10 C11 C13 -64.9(2)
C10 N1 C7 C6 -179.86(14)
C10 N1 C7 C8 -0.6(2)
C14 C8 C9 C10 -147.89(15)
C15 C8 C9 C10 89.65(17)
